data_6000589
loop_
_publ_author_name
'Guengard, H.'
'Grannec, J.'
'Tressaud, A.'
'Gravereau, P.'

_publ_section_title
;
 Structural refinement of the room-temperature form of Rb~2~KYF~6~
;
_journal_coden_ASTM CMCAEK
_journal_name_full
;
 Comptes Rendus de l'Academie des Sciences, Serie IIb: Mecanique,
 Physique, Chimie, Astronomie
;
_journal_page_first 37
_journal_page_last 42
_journal_volume 317
_journal_year 1993
_chemical_formula_sum 'F6 K Rb2 Y'
_space_group_name_H-M_alt 'P 1 21/n 1'
_cell_angle_alpha 90.000
_cell_angle_beta 90.070
_cell_angle_gamma 90.000
_cell_length_a 6.5310
_cell_length_b 6.5830
_cell_length_c 9.2710
_cell_volume 398.59
_cod_database_code 6000589

loop_
_atom_site_label
_atom_site_fract_x
_atom_site_fract_y
_atom_site_fract_z
? ? ? ?
